data_7020780
loop_
_publ_author_name
'Serpell, Christopher J.'
'Cookson, James'
'Thompson, Amber L.'
'Brown, Christopher M.'
'Beer, Paul D.'

_publ_section_title
;
 Haloaurate and halopalladate imidazolium salts: structures, properties,
 and use as precursors for catalytic metal nanoparticles.
;
_journal_issue 5
_journal_name_full 'Dalton transactions (Cambridge, England : 2003)'
_journal_page_first 1385
_journal_page_last 1393
_journal_paper_doi 10.1039/c2dt31984e
_journal_volume 42
_journal_year 2013
_chemical_formula_moiety '2(C9 H17 N2), Br4 Cl2 Pd2'
_chemical_formula_sum 'C18 H34 Br4 Cl2 N4 Pd2'
_chemical_formula_weight 909.83
_chemical_melting_point 373
_chemical_name_systematic
;
1,3-Dipropyl-1H-imidazol-3-ium halopalladate
;
_space_group_IT_number 14
_symmetry_cell_setting monoclinic
_symmetry_space_group_name_Hall '-P 2yn'
_symmetry_space_group_name_H-M 'P 1 21/n 1'
_atom_sites_solution_hydrogens geom
_atom_sites_solution_primary Patt
_atom_sites_solution_secondary difmap
_cell_angle_alpha 90.000
_cell_angle_beta 94.616(2)
_cell_angle_gamma 90.000
_cell_formula_units_Z 2
_cell_length_a 7.8505(3)
_cell_length_b 17.5620(6)
_cell_length_c 10.8085(4)
_cell_measurement_reflns_used 12210
_cell_measurement_temperature 150(2)
_cell_measurement_theta_max 27.485
_cell_measurement_theta_min 5.097
_cell_volume 1485.34(9)
_computing_cell_refinement 'HKL Scalepack (Otwinowski & Minor 1997)'
_computing_data_collection 'Collect (Nonius BV, 1997-2000)'
_computing_data_reduction 'HKL Denzo and Scalepack (Otwinowski & Minor 1997)'
_computing_molecular_graphics 'Bruker SHELXTL'
_computing_publication_material 'Bruker SHELXTL'
_computing_structure_refinement 'SHELXL-97 (Sheldrick, 1997)'
_computing_structure_solution 'SHELXS-97 (Sheldrick, 1997)'
_diffrn_ambient_temperature 150(2)
_diffrn_detector_area_resol_mean 9
_diffrn_measured_fraction_theta_full 0.991
_diffrn_measured_fraction_theta_max 0.991
_diffrn_measurement_device_type KappaCCD
_diffrn_measurement_method CCD
_diffrn_radiation_monochromator graphite
_diffrn_radiation_source 'fine-focus sealed tube'
_diffrn_radiation_type MoK\a
_diffrn_radiation_wavelength 0.71073
_diffrn_reflns_av_R_equivalents 0.0863
_diffrn_reflns_av_sigmaI/netI 0.0899
_diffrn_reflns_limit_h_max 10
_diffrn_reflns_limit_h_min -10
_diffrn_reflns_limit_k_max 22
_diffrn_reflns_limit_k_min -22
_diffrn_reflns_limit_l_max 14
_diffrn_reflns_limit_l_min -13
_diffrn_reflns_number 13789
_diffrn_reflns_theta_full 27.45
_diffrn_reflns_theta_max 27.45
_diffrn_reflns_theta_min 5.14
_exptl_absorpt_coefficient_mu 6.784
_exptl_absorpt_correction_T_max 0.795
_exptl_absorpt_correction_T_min 0.269
_exptl_absorpt_correction_type integration
_exptl_absorpt_process_details
;
Gaussian integration (Coppens, 1970)
;
_exptl_crystal_colour clear_dark_red
_exptl_crystal_density_diffrn 2.034
_exptl_crystal_density_meas ?
_exptl_crystal_density_method 'not measured'
_exptl_crystal_description needle
_exptl_crystal_F_000 872
_exptl_crystal_size_max 0.26
_exptl_crystal_size_mid 0.04
_exptl_crystal_size_min 0.03
_refine_diff_density_max 0.711
_refine_diff_density_min -0.874
_refine_diff_density_rms 0.159
_refine_ls_extinction_method none
_refine_ls_goodness_of_fit_ref 0.997
_refine_ls_hydrogen_treatment constr
_refine_ls_matrix_type full
_refine_ls_number_parameters 144
_refine_ls_number_reflns 3358
_refine_ls_number_restraints 0
_refine_ls_restrained_S_all 0.997
_refine_ls_R_factor_all 0.1008
_refine_ls_R_factor_gt 0.0438
_refine_ls_shift/su_max 0.001
_refine_ls_shift/su_mean 0.000
_refine_ls_structure_factor_coef Fsqd
_refine_ls_weighting_details 'calc w=1/[\s^2^(Fo^2^)+(0.0322P)^2^+0.0845P] where P=(Fo^2^+2Fc^2^)/3'
_refine_ls_weighting_scheme calc
_refine_ls_wR_factor_gt 0.0772
_refine_ls_wR_factor_ref 0.0919
_reflns_number_gt 2060
_reflns_number_total 3358
_reflns_threshold_expression >2sigma(I)
_cod_data_source_file c2dt31984e.txt
_cod_data_source_block 4a
_cod_depositor_comments
;
The following automatic conversions were performed:

'_symmetry_cell_setting' value 'Monoclinic' changed to 'monoclinic'
according to /home/saulius/struct/CIF-dictionaries/cif_core.dic
dictionary named 'cif_core.dic' version 2.4.2 from 2011-04-26.

Automatic conversion script
Id: cif_fix_values 1891 2012-01-12 08:04:46Z andrius 

The following automatic conversions were performed:

'_exptl_crystal_density_meas' value 'not measured' was changed to '?'
- the value is perceived as not measured.

Automatic conversion script
Id: cif_fix_values 3008 2015-01-20 13:52:24Z robertas 
;
_cod_original_sg_symbol_H-M P2(1)/n
_cod_database_code 7020780

loop_
_symmetry_equiv_pos_as_xyz
'x, y, z'
'-x+1/2, y+1/2, -z+1/2'
'-x, -y, -z'
'x-1/2, -y-1/2, z-1/2'

loop_
_atom_site_label
_atom_site_type_symbol
_atom_site_fract_x
_atom_site_fract_y
_atom_site_fract_z
_atom_site_U_iso_or_equiv
_atom_site_adp_type
_atom_site_occupancy
_atom_site_symmetry_multiplicity
_atom_site_calc_flag
_atom_site_refinement_flags
_atom_site_disorder_assembly
_atom_site_disorder_group
N1 N 0.7148(6) 0.3195(3) 0.0444(4) 0.0315(12) Uani 1 1 d . . .
N2 N 0.8380(6) 0.4212(3) 0.1189(4) 0.0289(11) Uani 1 1 d . . .
C1 C 0.6882(7) 0.3882(3) 0.0928(5) 0.0291(13) Uani 1 1 d . . .
H1A H 0.5801 0.4096 0.1061 0.035 Uiso 1 1 calc R . .
C2 C 0.8885(7) 0.3095(4) 0.0411(6) 0.0396(16) Uani 1 1 d . . .
H2A H 0.9439 0.2660 0.0109 0.047 Uiso 1 1 calc R . .
C3 C 0.9646(8) 0.3724(4) 0.0883(6) 0.0380(15) Uani 1 1 d . . .
H3A H 1.0841 0.3816 0.0986 0.046 Uiso 1 1 calc R . .
C4 C 0.5792(8) 0.2640(4) 0.0057(6) 0.0407(16) Uani 1 1 d . . .
H4A H 0.5211 0.2478 0.0793 0.049 Uiso 1 1 calc R . .
H4B H 0.6317 0.2183 -0.0293 0.049 Uiso 1 1 calc R . .
C5 C 0.4504(9) 0.2968(4) -0.0888(7) 0.055(2) Uani 1 1 d . . .
H5A H 0.5081 0.3133 -0.1624 0.067 Uiso 1 1 calc R . .
H5B H 0.3963 0.3420 -0.0537 0.067 Uiso 1 1 calc R . .
C6 C 0.3124(9) 0.2374(4) -0.1281(8) 0.065(2) Uani 1 1 d . . .
H6A H 0.2220 0.2614 -0.1825 0.098 Uiso 1 1 calc R . .
H6B H 0.2635 0.2173 -0.0541 0.098 Uiso 1 1 calc R . .
H6C H 0.3637 0.1957 -0.1725 0.098 Uiso 1 1 calc R . .
C7 C 0.8605(8) 0.4986(3) 0.1720(6) 0.0346(15) Uani 1 1 d . . .
H7A H 0.7508 0.5265 0.1601 0.042 Uiso 1 1 calc R . .
H7B H 0.9458 0.5265 0.1269 0.042 Uiso 1 1 calc R . .
C8 C 0.9185(8) 0.4969(4) 0.3084(6) 0.0375(15) Uani 1 1 d . . .
H8A H 1.0230 0.4654 0.3220 0.045 Uiso 1 1 calc R . .
H8B H 0.8285 0.4737 0.3554 0.045 Uiso 1 1 calc R . .
C9 C 0.9551(9) 0.5770(4) 0.3545(6) 0.0514(19) Uani 1 1 d . . .
H9A H 0.9911 0.5758 0.4434 0.077 Uiso 1 1 calc R . .
H9B H 0.8515 0.6080 0.3405 0.077 Uiso 1 1 calc R . .
H9C H 1.0464 0.5992 0.3093 0.077 Uiso 1 1 calc R . .
Pd1 Pd 0.58032(5) 0.54129(3) 0.64440(4) 0.02669(14) Uani 1 1 d . . .
Br1 Br 0.48059(8) 0.58803(3) 0.43580(5) 0.03590(18) Uani 1 1 d . . .
Br2 Br 0.6388(11) 0.6703(4) 0.7199(6) 0.0245(7) Uani 0.50 1 d P A 1
Br3 Br 0.6633(15) 0.4899(7) 0.8488(6) 0.0272(8) Uani 0.50 1 d P A 1
Cl2 Cl 0.646(3) 0.6612(11) 0.7021(16) 0.0245(7) Uani 0.50 1 d P A 2
Cl3 Cl 0.663(4) 0.4903(17) 0.8283(17) 0.0272(8) Uani 0.50 1 d P A 2

loop_
_atom_site_aniso_label
_atom_site_aniso_U_11
_atom_site_aniso_U_22
_atom_site_aniso_U_33
_atom_site_aniso_U_23
_atom_site_aniso_U_13
_atom_site_aniso_U_12
N1 0.033(3) 0.028(3) 0.033(3) -0.003(2) 0.002(2) 0.000(2)
N2 0.031(3) 0.027(3) 0.028(3) -0.004(2) -0.005(2) -0.004(2)
C1 0.032(3) 0.024(3) 0.031(3) 0.001(3) -0.001(3) -0.001(3)
C2 0.029(3) 0.036(4) 0.052(4) -0.013(3) -0.002(3) 0.009(3)
C3 0.027(3) 0.038(4) 0.048(4) -0.006(3) -0.001(3) 0.005(3)
C4 0.044(4) 0.033(4) 0.046(4) -0.006(3) 0.006(3) -0.015(3)
C5 0.052(4) 0.057(5) 0.054(5) 0.014(4) -0.017(4) -0.028(4)
C6 0.058(5) 0.056(5) 0.079(6) -0.002(4) -0.012(4) -0.018(4)
C7 0.037(4) 0.025(4) 0.040(4) -0.003(3) -0.005(3) 0.000(3)
C8 0.040(4) 0.036(4) 0.037(4) -0.002(3) 0.005(3) -0.001(3)
C9 0.064(5) 0.042(4) 0.047(4) -0.015(3) -0.008(4) -0.001(4)
Pd1 0.0280(3) 0.0261(3) 0.0259(3) 0.00359(19) 0.00134(18) 0.00179(19)
Br1 0.0511(4) 0.0274(3) 0.0280(3) 0.0012(3) -0.0041(3) 0.0008(3)
Br2 0.0335(8) 0.0201(19) 0.020(2) -0.0023(11) 0.0020(13) 0.0003(11)
Br3 0.0336(5) 0.0317(5) 0.016(2) 0.0063(19) -0.0009(19) 0.0019(4)
Cl2 0.0335(8) 0.0201(19) 0.020(2) -0.0023(11) 0.0020(13) 0.0003(11)
Cl3 0.0336(5) 0.0317(5) 0.016(2) 0.0063(19) -0.0009(19) 0.0019(4)

loop_
_atom_type_symbol
_atom_type_description
_atom_type_scat_dispersion_real
_atom_type_scat_dispersion_imag
_atom_type_scat_source
C C 0.0033 0.0016 'International Tables Vol C Tables 4.2.6.8 and 6.1.1.4'
H H 0.0000 0.0000 'International Tables Vol C Tables 4.2.6.8 and 6.1.1.4'
N N 0.0061 0.0033 'International Tables Vol C Tables 4.2.6.8 and 6.1.1.4'
Br Br -0.2901 2.4595 'International Tables Vol C Tables 4.2.6.8 and 6.1.1.4'
Pd Pd -0.9988 1.0072 'International Tables Vol C Tables 4.2.6.8 and 6.1.1.4'
Cl Cl 0.1484 0.1585 'International Tables Vol C Tables 4.2.6.8 and 6.1.1.4'

loop_
_exptl_crystal_face_index_h
_exptl_crystal_face_index_k
_exptl_crystal_face_index_l
_exptl_crystal_face_perp_dist
-1 1 0 0.130
1 -1 0 0.130
0 1 -1 0.015
0 -1 1 0.015
0 1 1 0.020
0 -1 -1 0.020

loop_
_geom_angle_atom_site_label_1
_geom_angle_atom_site_label_2
_geom_angle_atom_site_label_3
_geom_angle
_geom_angle_site_symmetry_1
_geom_angle_site_symmetry_3
C1 N1 C2 108.1(5) . .
C1 N1 C4 125.0(5) . .
C2 N1 C4 126.9(5) . .
C1 N2 C3 108.9(5) . .
C1 N2 C7 124.2(5) . .
C3 N2 C7 126.9(5) . .
N2 C1 N1 108.4(5) . .
N2 C1 H1A 125.8 . .
N1 C1 H1A 125.8 . .
C3 C2 N1 107.3(5) . .
C3 C2 H2A 126.3 . .
N1 C2 H2A 126.3 . .
C2 C3 N2 107.4(5) . .
C2 C3 H3A 126.3 . .
N2 C3 H3A 126.3 . .
N1 C4 C5 111.8(5) . .
N1 C4 H4A 109.3 . .
C5 C4 H4A 109.3 . .
N1 C4 H4B 109.3 . .
C5 C4 H4B 109.3 . .
H4A C4 H4B 107.9 . .
C4 C5 C6 110.5(6) . .
C4 C5 H5A 109.6 . .
C6 C5 H5A 109.6 . .
C4 C5 H5B 109.6 . .
C6 C5 H5B 109.6 . .
H5A C5 H5B 108.1 . .
C5 C6 H6A 109.5 . .
C5 C6 H6B 109.5 . .
H6A C6 H6B 109.5 . .
C5 C6 H6C 109.5 . .
H6A C6 H6C 109.5 . .
H6B C6 H6C 109.5 . .
N2 C7 C8 112.2(5) . .
N2 C7 H7A 109.2 . .
C8 C7 H7A 109.2 . .
N2 C7 H7B 109.2 . .
C8 C7 H7B 109.2 . .
H7A C7 H7B 107.9 . .
C7 C8 C9 109.7(5) . .
C7 C8 H8A 109.7 . .
C9 C8 H8A 109.7 . .
C7 C8 H8B 109.7 . .
C9 C8 H8B 109.7 . .
H8A C8 H8B 108.2 . .
C8 C9 H9A 109.5 . .
C8 C9 H9B 109.5 . .
H9A C9 H9B 109.5 . .
C8 C9 H9C 109.5 . .
H9A C9 H9C 109.5 . .
H9B C9 H9C 109.5 . .
Cl3 Pd1 Cl2 94.9(9) . .
Cl3 Pd1 Br3 2.4(10) . .
Cl2 Pd1 Br3 93.3(6) . .
Cl3 Pd1 Br2 92.4(8) . .
Cl2 Pd1 Br2 4.2(7) . .
Br3 Pd1 Br2 90.6(3) . .
Cl3 Pd1 Br1 88.7(7) . 3_666
Cl2 Pd1 Br1 175.1(5) . 3_666
Br3 Pd1 Br1 90.5(3) . 3_666
Br2 Pd1 Br1 178.89(19) . 3_666
Cl3 Pd1 Br1 175.6(8) . .
Cl2 Pd1 Br1 89.5(5) . .
Br3 Pd1 Br1 176.4(3) . .
Br2 Pd1 Br1 91.94(18) . .
Br1 Pd1 Br1 86.95(2) 3_666 .
Pd1 Br1 Pd1 93.05(2) 3_666 .

loop_
_geom_bond_atom_site_label_1
_geom_bond_atom_site_label_2
_geom_bond_distance
_geom_bond_site_symmetry_2
N1 C1 1.339(7) .
N1 C2 1.378(7) .
N1 C4 1.479(7) .
N2 C1 1.321(7) .
N2 C3 1.373(7) .
N2 C7 1.480(7) .
C1 H1A 0.9500 .
C2 C3 1.337(8) .
C2 H2A 0.9500 .
C3 H3A 0.9500 .
C4 C5 1.494(9) .
C4 H4A 0.9900 .
C4 H4B 0.9900 .
C5 C6 1.539(9) .
C5 H5A 0.9900 .
C5 H5B 0.9900 .
C6 H6A 0.9800 .
C6 H6B 0.9800 .
C6 H6C 0.9800 .
C7 C8 1.508(8) .
C7 H7A 0.9900 .
C7 H7B 0.9900 .
C8 C9 1.513(9) .
C8 H8A 0.9900 .
C8 H8B 0.9900 .
C9 H9A 0.9800 .
C9 H9B 0.9800 .
C9 H9C 0.9800 .
Pd1 Cl3 2.23(2) .
Pd1 Cl2 2.244(18) .
Pd1 Br3 2.426(7) .
Pd1 Br2 2.440(6) .
Pd1 Br1 2.4639(8) 3_666
Pd1 Br1 2.4670(7) .
Br1 Pd1 2.4639(8) 3_666

loop_
_geom_torsion_atom_site_label_1
_geom_torsion_atom_site_label_2
_geom_torsion_atom_site_label_3
_geom_torsion_atom_site_label_4
_geom_torsion
_geom_torsion_site_symmetry_1
_geom_torsion_site_symmetry_4
C3 N2 C1 N1 -0.8(6) . .
C7 N2 C1 N1 178.9(5) . .
C2 N1 C1 N2 0.3(6) . .
C4 N1 C1 N2 178.5(5) . .
C1 N1 C2 C3 0.3(7) . .
C4 N1 C2 C3 -177.8(6) . .
N1 C2 C3 N2 -0.8(7) . .
C1 N2 C3 C2 1.0(7) . .
C7 N2 C3 C2 -178.7(5) . .
C1 N1 C4 C5 57.3(8) . .
C2 N1 C4 C5 -125.0(7) . .
N1 C4 C5 C6 179.4(6) . .
C1 N2 C7 C8 103.7(6) . .
C3 N2 C7 C8 -76.6(7) . .
N2 C7 C8 C9 174.7(5) . .
Cl2 Pd1 Br1 Pd1 176.7(5) . 3_666
Br2 Pd1 Br1 Pd1 180.00(19) . 3_666
Br1 Pd1 Br1 Pd1 0.0 3_666 3_666
